data_4104036
loop_
_publ_author_name
'Xiaodan Zhao'
'Elena Dimitrijevi\'c'
'Vy M. Dong'

_publ_section_title
;
 Palladium-Catalyzed C-H Bond Functionalization with Arylsulfonyl
 Chlorides
;
_journal_name_full 'Journal of the American Chemical Society'
_journal_page_first 3466
_journal_page_last 3467
_journal_paper_doi 10.1021/ja900200g
_journal_volume 131
_journal_year 2009
_chemical_formula_sum 'C18 H15 N O2 S'
_space_group_IT_number 61
_symmetry_cell_setting orthorhombic
_symmetry_Int_Tables_number 61
_symmetry_space_group_name_Hall '-P 2ac 2ab'
_symmetry_space_group_name_H-M 'P b c a'
_cell_angle_alpha 90.00
_cell_angle_beta 90.00
_cell_angle_gamma 90.00
_cell_formula_units_Z 8
_cell_length_a 8.1385(2)
_cell_length_b 18.5203(6)
_cell_length_c 20.3914(6)
_cell_volume 3073.54(15)
_cod_data_source_file ja900200g_si_002.cif
_cod_data_source_block k08318
_cod_original_cell_volume 3073.54
_cod_database_code 4104036

loop_
_symmetry_equiv_pos_site_id
_symmetry_equiv_pos_as_xyz
1 x,y,z
2 1/2-x,-y,1/2+z
3 1/2+x,1/2-y,-z
4 -x,1/2+y,1/2-z
5 -x,-y,-z
6 1/2+x,y,1/2-z
7 1/2-x,1/2+y,z
8 x,1/2-y,1/2+z

loop_
_atom_site_label
_atom_site_type_symbol
_atom_site_fract_x
_atom_site_fract_y
_atom_site_fract_z
S1 S 0.53507(6) 0.11069(3) 0.65164(2)
O1 O 0.50665(19) 0.07610(9) 0.71395(7)
O2 O 0.65939(17) 0.08153(8) 0.60912(7)
N1 N 0.5417(2) 0.18646(10) 0.50102(9)
C1 C 0.3433(2) 0.10831(11) 0.60960(10)
C2 C 0.2053(3) 0.09941(12) 0.64930(10)
H2A H 0.2162 0.1007 0.6957
C3 C 0.0516(3) 0.08869(13) 0.62109(11)
H3A H -0.0429 0.0839 0.6481
C4 C 0.0372(3) 0.08498(13) 0.55363(11)
H4A H -0.0671 0.0763 0.5342
C5 C 0.1750(3) 0.09387(12) 0.51425(11)
H5A H 0.1635 0.0906 0.4680
C6 C 0.3296(3) 0.10740(10) 0.54081(10)
C7 C 0.4692(2) 0.12181(11) 0.49489(10)
C8 C 0.5142(3) 0.07202(12) 0.44744(10)
H8A H 0.4580 0.0272 0.4438
C9 C 0.6428(3) 0.08873(13) 0.40539(11)
H9A H 0.6774 0.0554 0.3728
C10 C 0.7188(3) 0.15453(15) 0.41192(12)
H10A H 0.8074 0.1674 0.3840
C11 C 0.6648(3) 0.20147(14) 0.45956(12)
H11A H 0.7176 0.2470 0.4633
C12 C 0.5827(3) 0.20183(11) 0.66790(10)
C13 C 0.7039(3) 0.23635(12) 0.63152(10)
H13A H 0.7612 0.2112 0.5979
C14 C 0.7398(3) 0.30780(12) 0.64498(10)
H14A H 0.8230 0.3315 0.6204
C15 C 0.6571(3) 0.34588(12) 0.69367(10)
C16 C 0.5406(3) 0.30927(13) 0.73074(11)
H16A H 0.4860 0.3339 0.7653
C17 C 0.5022(3) 0.23784(13) 0.71844(11)
H17A H 0.4219 0.2136 0.7442
C18 C 0.6943(3) 0.42503(13) 0.70622(13)
H18A H 0.5912 0.4514 0.7126
H18B H 0.7531 0.4452 0.6685
H18C H 0.7626 0.4295 0.7456
